data_4001347
loop_
_publ_author_name
'Boyle, Timothy J.'
'Hernandez-Sanchez, Bernadette A.'
'Baros, Christina M.'
'Brewer, Luke N.'
'Rodriguez, Mark A.'

_publ_section_title
;
 Influencing the Morphology and Phase of Calcium Ceramic Nanoparticles
 Based on the Calcium Alkoxide Precursors' Characteristics
;
_journal_issue 8
_journal_name_full 'Chemistry of Materials'
_journal_page_first 2016
_journal_paper_doi 10.1021/cm0700091
_journal_volume 19
_journal_year 2007
_chemical_formula_moiety 'C40 H66 Ca O6, 2(C36 H58 Ca O5), (C4 H8 O)'
_chemical_formula_sum 'C116 H190 Ca3 O17'
_chemical_formula_weight 1972.89
_chemical_name_systematic
; 
 ? 
;
_space_group_IT_number 15
_symmetry_cell_setting monoclinic
_symmetry_space_group_name_Hall '-C 2yc'
_symmetry_space_group_name_H-M 'C 1 2/c 1'
_atom_sites_solution_hydrogens geom
_atom_sites_solution_primary direct
_atom_sites_solution_secondary difmap
_audit_creation_method SHELXL-97
_cell_angle_alpha 90.00
_cell_angle_beta 111.120(4)
_cell_angle_gamma 90.00
_cell_formula_units_Z 4
_cell_length_a 40.750(9)
_cell_length_b 16.333(4)
_cell_length_c 19.166(4)
_cell_measurement_reflns_used 10973
_cell_measurement_temperature 203(2)
_cell_measurement_theta_max 25.41
_cell_measurement_theta_min 0.919
_cell_volume 11899(5)
_computing_cell_refinement 'SMART 5.054 (Bruker, 1998)'
_computing_data_collection 'SMART 5.054 (Bruker, 1998)'
_computing_data_reduction 'SAINT 6.02 (Bruker, 2001)'
_computing_molecular_graphics 'SHELXTL 5.1  (Bruker, 1998)'
_computing_publication_material 'SHELXTL 5.1  (Bruker, 1998)'
_computing_structure_refinement 'XSHELL 4.01 (Bruker, 2000)'
_computing_structure_solution 'SHELXTL 5.1  (Bruker, 1998)'
_diffrn_ambient_temperature 203(2)
_diffrn_measured_fraction_theta_full 0.83
_diffrn_measured_fraction_theta_max 0.996
_diffrn_measurement_device_type 'Bruker APEX CCD'
_diffrn_measurement_method '\w and \f scans'
_diffrn_radiation_monochromator graphite
_diffrn_radiation_source 'fine-focus sealed tube'
_diffrn_radiation_type MoK\a
_diffrn_radiation_wavelength 0.71073
_diffrn_reflns_av_R_equivalents 0.0800
_diffrn_reflns_av_sigmaI/netI 0.0834
_diffrn_reflns_limit_h_max 48
_diffrn_reflns_limit_h_min -49
_diffrn_reflns_limit_k_max 19
_diffrn_reflns_limit_k_min -19
_diffrn_reflns_limit_l_max 23
_diffrn_reflns_limit_l_min -22
_diffrn_reflns_number 42621
_diffrn_reflns_theta_full 25.41
_diffrn_reflns_theta_max 25.41
_diffrn_reflns_theta_min 1.36
_diffrn_standards_decay_% 0.973
_diffrn_standards_interval_time .919
_diffrn_standards_number 604
_exptl_absorpt_coefficient_mu 0.197
_exptl_absorpt_correction_T_max 0.98
_exptl_absorpt_correction_T_min 0.97
_exptl_absorpt_correction_type empirical
_exptl_absorpt_process_details 'SADABS ver 2.03, Sheldrick (1999).'
_exptl_crystal_colour colorless
_exptl_crystal_density_diffrn 1.101
_exptl_crystal_density_meas ?
_exptl_crystal_density_method 'not measured'
_exptl_crystal_description prismatic
_exptl_crystal_F_000 4312
_exptl_crystal_size_max 0.43
_exptl_crystal_size_mid 0.12
_exptl_crystal_size_min 0.08
_refine_diff_density_max 0.366
_refine_diff_density_min -0.278
_refine_diff_density_rms 0.054
_refine_ls_extinction_method none
_refine_ls_goodness_of_fit_ref 0.973
_refine_ls_hydrogen_treatment constr
_refine_ls_matrix_type full
_refine_ls_number_parameters 604
_refine_ls_number_reflns 10932
_refine_ls_number_restraints 0
_refine_ls_restrained_S_all 0.973
_refine_ls_R_factor_all 0.1312
_refine_ls_R_factor_gt 0.0686
_refine_ls_shift/su_max 0.007
_refine_ls_shift/su_mean 0.000
_refine_ls_structure_factor_coef Fsqd
_refine_ls_weighting_details 'calc w=1/[\s^2^(Fo^2^)+(0.0875P)^2^+9.4251P] where P=(Fo^2^+2Fc^2^)/3'
_refine_ls_weighting_scheme calc
_refine_ls_wR_factor_gt 0.1593
_refine_ls_wR_factor_ref 0.1836
_reflns_number_gt 5799
_reflns_number_total 10932
_reflns_threshold_expression >2sigma(I)
_cod_data_source_file cm0700091si20070102_085813.cif
_cod_data_source_block jun291p
_cod_depositor_comments
;
The following automatic conversions were performed:

'_symmetry_cell_setting' value 'Monoclinic' changed to 'monoclinic'
according to /home/saulius/struct/CIF-dictionaries/cif_core.dic
dictionary named 'cif_core.dic' version 2.4.1 from 2010-06-29.

Automatic conversion script
Id: cif_fix_values 1715 2011-07-08 13:25:40Z adriana 

The following automatic conversions were performed:

'_exptl_crystal_density_meas' value 'not_measured' was changed to '?'
- the value is perceived as not measured.

Automatic conversion script
Id: cif_fix_values 3008 2015-01-20 13:52:24Z robertas 
;
_cod_original_cell_volume 11900(5)
_cod_original_sg_symbol_H-M 'C2/c  '
_cod_database_code 4001347

loop_
_symmetry_equiv_pos_as_xyz
'x, y, z'
'-x, y, -z+1/2'
'x+1/2, y+1/2, z'
'-x+1/2, y+1/2, -z+1/2'
'-x, -y, -z'
'x, -y, z-1/2'
'-x+1/2, -y+1/2, -z'
'x+1/2, -y+1/2, z-1/2'

loop_
_atom_site_label
_atom_site_type_symbol
_atom_site_fract_x
_atom_site_fract_y
_atom_site_fract_z
_atom_site_U_iso_or_equiv
_atom_site_adp_type
_atom_site_occupancy
_atom_site_symmetry_multiplicity
_atom_site_calc_flag
_atom_site_refinement_flags
Ca1 Ca 0.5000 0.5000 0.5000 0.0335(2) Uani 1 2 d S
Ca2 Ca 0.679097(18) 0.05973(4) 0.68879(4) 0.03636(19) Uani 1 1 d .
O1 O 0.71717(6) -0.00250(13) 0.65580(13) 0.0474(6) Uani 1 1 d .
O2 O 0.63961(7) 0.05353(17) 0.56287(13) 0.0633(7) Uani 1 1 d .
O3 O 0.63678(6) 0.03108(14) 0.72559(12) 0.0445(6) Uani 1 1 d .
O5 O 0.46394(6) 0.49472(17) 0.37123(13) 0.0617(7) Uani 1 1 d .
O4 O 0.72104(6) 0.06034(16) 0.81364(13) 0.0577(7) Uani 1 1 d .
O6 O 0.45444(5) 0.54521(13) 0.52621(12) 0.0401(6) Uani 1 1 d .
C6 C 0.60869(8) 0.0115(2) 0.74044(17) 0.0396(8) Uani 1 1 d .
O8 O 0.52015(6) 0.63739(13) 0.48091(13) 0.0500(6) Uani 1 1 d .
C14 C 0.77346(9) -0.0027(2) 0.64517(18) 0.0403(8) Uani 1 1 d .
O7 O 0.67799(7) 0.20227(14) 0.67136(14) 0.0578(7) Uani 1 1 d .
C1 C 0.42914(8) 0.5804(2) 0.54294(17) 0.0345(8) Uani 1 1 d .
C2 C 0.39841(9) 0.5374(2) 0.53956(18) 0.0395(8) Uani 1 1 d .
C17 C 0.71194(12) 0.0714(3) 0.8793(2) 0.0785(14) Uani 1 1 d .
H17A H 0.6865 0.0664 0.8664 0.094 Uiso 1 1 calc R
H17B H 0.7195 0.1254 0.9014 0.094 Uiso 1 1 calc R
C7 C 0.58644(9) 0.0731(2) 0.75034(19) 0.0482(9) Uani 1 1 d .
C4 C 0.39363(9) 0.4478(2) 0.5163(2) 0.0479(9) Uani 1 1 d .
H4 H 0.4156 0.4293 0.5102 0.057 Uiso 1 1 calc R
C8 C 0.55748(10) 0.0505(3) 0.7681(2) 0.0683(12) Uani 1 1 d .
H8 H 0.5428 0.0915 0.7751 0.082 Uiso 1 1 calc R
C9 C 0.60006(9) -0.0720(2) 0.74556(19) 0.0461(9) Uani 1 1 d .
C11 C 0.60578(11) 0.0154(3) 0.5378(2) 0.0766(13) Uani 1 1 d .
H11A H 0.5871 0.0564 0.5197 0.092 Uiso 1 1 calc R
H11B H 0.6024 -0.0157 0.5785 0.092 Uiso 1 1 calc R
C16 C 0.73493(9) -0.1224(2) 0.60894(18) 0.0413(8) Uani 1 1 d .
C12 C 0.65033(13) 0.0569(3) 0.4991(2) 0.0779(14) Uani 1 1 d .
H12A H 0.6759 0.0506 0.5150 0.093 Uiso 1 1 calc R
H12B H 0.6437 0.1096 0.4734 0.093 Uiso 1 1 calc R
C5 C 0.47226(13) 0.4630(3) 0.3100(2) 0.0891(16) Uani 1 1 d .
H5A H 0.4869 0.5024 0.2959 0.107 Uiso 1 1 calc R
H5B H 0.4856 0.4120 0.3251 0.107 Uiso 1 1 calc R
C10 C 0.62396(10) -0.1375(2) 0.7356(2) 0.0555(10) Uani 1 1 d .
H10 H 0.6332 -0.1181 0.6973 0.067 Uiso 1 1 calc R
C3 C 0.37224(9) 0.5774(2) 0.5567(2) 0.0493(9) Uani 1 1 d .
H3 H 0.3518 0.5482 0.5532 0.059 Uiso 1 1 calc R
C15 C 0.79832(10) -0.0453(2) 0.6263(2) 0.0504(9) Uani 1 1 d .
H15 H 0.8198 -0.0197 0.6319 0.061 Uiso 1 1 calc R
C13 C 0.74117(9) -0.0416(2) 0.63737(17) 0.0385(8) Uani 1 1 d .
C21 C 0.77929(10) 0.0854(2) 0.6716(2) 0.0488(9) Uani 1 1 d .
H21 H 0.7648 0.0952 0.7025 0.059 Uiso 1 1 calc R
C30 C 0.43187(9) 0.6641(2) 0.56557(17) 0.0385(8) Uani 1 1 d .
C35 C 0.46362(9) 0.7127(2) 0.5679(2) 0.0473(9) Uani 1 1 d .
H35 H 0.4823 0.6729 0.5697 0.057 Uiso 1 1 calc R
C18 C 0.79249(10) -0.1248(2) 0.5995(2) 0.0584(11) Uani 1 1 d .
H18 H 0.8098 -0.1532 0.5876 0.070 Uiso 1 1 calc R
C20 C 0.70059(10) -0.1629(2) 0.6005(2) 0.0537(10) Uani 1 1 d .
H20 H 0.6831 -0.1185 0.5919 0.064 Uiso 1 1 calc R
C32 C 0.37497(9) 0.6581(2) 0.5786(2) 0.0535(10) Uani 1 1 d .
H32 H 0.3569 0.6838 0.5900 0.064 Uiso 1 1 calc R
C31 C 0.40505(10) 0.7001(2) 0.5832(2) 0.0495(9) Uani 1 1 d .
H31 H 0.4074 0.7550 0.5989 0.059 Uiso 1 1 calc R
C19 C 0.76082(10) -0.1614(2) 0.5907(2) 0.0520(10) Uani 1 1 d .
H19 H 0.7567 -0.2149 0.5715 0.062 Uiso 1 1 calc R
C28 C 0.54490(10) 0.6885(2) 0.5361(2) 0.0591(11) Uani 1 1 d .
H28A H 0.5639 0.6552 0.5705 0.071 Uiso 1 1 calc R
H28B H 0.5332 0.7180 0.5651 0.071 Uiso 1 1 calc R
C22 C 0.76645(13) 0.1439(2) 0.6052(3) 0.0872(15) Uani 1 1 d .
H22A H 0.7796 0.1343 0.5726 0.131 Uiso 1 1 calc R
H22B H 0.7700 0.1999 0.6231 0.131 Uiso 1 1 calc R
H22C H 0.7416 0.1346 0.5776 0.131 Uiso 1 1 calc R
C37 C 0.73078(12) 0.0056(3) 0.9323(2) 0.0817(14) Uani 1 1 d .
H37A H 0.7397 0.0261 0.9839 0.098 Uiso 1 1 calc R
H37B H 0.7151 -0.0409 0.9293 0.098 Uiso 1 1 calc R
C33 C 0.38820(12) 0.3948(2) 0.5772(3) 0.0799(14) Uani 1 1 d .
H33A H 0.4079 0.4021 0.6238 0.120 Uiso 1 1 calc R
H33B H 0.3866 0.3377 0.5624 0.120 Uiso 1 1 calc R
H33C H 0.3666 0.4109 0.5839 0.120 Uiso 1 1 calc R
C24 C 0.54984(11) -0.0301(3) 0.7757(3) 0.0802(14) Uani 1 1 d .
H24 H 0.5306 -0.0442 0.7892 0.096 Uiso 1 1 calc R
C25 C 0.59525(11) 0.1616(2) 0.7445(2) 0.0591(11) Uani 1 1 d .
H25 H 0.6080 0.1646 0.7092 0.071 Uiso 1 1 calc R
C29 C 0.42772(10) 0.5194(3) 0.3409(2) 0.0744(13) Uani 1 1 d .
H29A H 0.4259 0.5788 0.3338 0.089 Uiso 1 1 calc R
H29B H 0.4155 0.5036 0.3746 0.089 Uiso 1 1 calc R
C34 C 0.36342(11) 0.4344(3) 0.4417(2) 0.0776(13) Uani 1 1 d .
H34A H 0.3414 0.4511 0.4463 0.116 Uiso 1 1 calc R
H34B H 0.3622 0.3769 0.4284 0.116 Uiso 1 1 calc R
H34C H 0.3675 0.4668 0.4032 0.116 Uiso 1 1 calc R
C23 C 0.57087(11) -0.0900(3) 0.7633(2) 0.0704(12) Uani 1 1 d .
H23 H 0.5652 -0.1452 0.7669 0.085 Uiso 1 1 calc R
C36 C 0.47850(12) 0.7682(3) 0.6359(3) 0.0909(16) Uani 1 1 d .
H36A H 0.4614 0.8104 0.6341 0.136 Uiso 1 1 calc R
H36B H 0.5000 0.7936 0.6357 0.136 Uiso 1 1 calc R
H36C H 0.4835 0.7361 0.6811 0.136 Uiso 1 1 calc R
C27 C 0.51756(11) 0.6622(3) 0.4074(2) 0.0682(12) Uani 1 1 d .
H27A H 0.4929 0.6640 0.3737 0.082 Uiso 1 1 calc R
H27B H 0.5303 0.6240 0.3870 0.082 Uiso 1 1 calc R
C26 C 0.65525(12) -0.1505(3) 0.8079(2) 0.0759(13) Uani 1 1 d .
H26A H 0.6672 -0.0987 0.8245 0.114 Uiso 1 1 calc R
H26B H 0.6714 -0.1891 0.7991 0.114 Uiso 1 1 calc R
H26C H 0.6471 -0.1720 0.8460 0.114 Uiso 1 1 calc R
C47 C 0.55940(13) 0.7476(3) 0.4952(3) 0.0810(14) Uani 1 1 d .
H47A H 0.5611 0.8026 0.5167 0.097 Uiso 1 1 calc R
H47B H 0.5828 0.7304 0.4974 0.097 Uiso 1 1 calc R
C56 C 0.81715(10) 0.1046(3) 0.7198(2) 0.0736(13) Uani 1 1 d .
H56A H 0.8261 0.0625 0.7577 0.110 Uiso 1 1 calc R
H56B H 0.8182 0.1573 0.7438 0.110 Uiso 1 1 calc R
H56C H 0.8314 0.1063 0.6887 0.110 Uiso 1 1 calc R
C46 C 0.53384(13) 0.7464(3) 0.4167(3) 0.0829(14) Uani 1 1 d .
H46A H 0.5458 0.7550 0.3813 0.100 Uiso 1 1 calc R
H46B H 0.5159 0.7890 0.4090 0.100 Uiso 1 1 calc R
C49 C 0.63260(15) -0.0096(3) 0.4497(3) 0.0953(16) Uani 1 1 d .
H49A H 0.6492 -0.0536 0.4513 0.114 Uiso 1 1 calc R
H49B H 0.6218 0.0099 0.3981 0.114 Uiso 1 1 calc R
C48 C 0.45503(12) 0.7615(3) 0.4954(3) 0.0834(14) Uani 1 1 d .
H48A H 0.4466 0.7246 0.4530 0.125 Uiso 1 1 calc R
H48B H 0.4761 0.7892 0.4952 0.125 Uiso 1 1 calc R
H48C H 0.4370 0.8017 0.4920 0.125 Uiso 1 1 calc R
C54 C 0.75489(11) 0.0231(3) 0.8388(2) 0.0853(15) Uani 1 1 d .
H54A H 0.7732 0.0647 0.8464 0.102 Uiso 1 1 calc R
H54B H 0.7565 -0.0163 0.8017 0.102 Uiso 1 1 calc R
C52 C 0.68688(13) -0.2196(3) 0.5339(3) 0.0925(16) Uani 1 1 d .
H52A H 0.6871 -0.1914 0.4895 0.139 Uiso 1 1 calc R
H52B H 0.6630 -0.2359 0.5268 0.139 Uiso 1 1 calc R
H52C H 0.7017 -0.2677 0.5426 0.139 Uiso 1 1 calc R
C53 C 0.70230(13) -0.2054(3) 0.6717(3) 0.1069(19) Uani 1 1 d .
H53A H 0.7180 -0.2520 0.6807 0.160 Uiso 1 1 calc R
H53B H 0.6790 -0.2240 0.6669 0.160 Uiso 1 1 calc R
H53C H 0.7110 -0.1674 0.7132 0.160 Uiso 1 1 calc R
C50 C 0.60556(16) -0.0385(4) 0.4779(3) 0.133(3) Uani 1 1 d .
H50A H 0.5824 -0.0377 0.4377 0.159 Uiso 1 1 calc R
H50B H 0.6107 -0.0948 0.4964 0.159 Uiso 1 1 calc R
C42 C 0.61975(14) 0.1958(3) 0.8191(3) 0.1001(17) Uani 1 1 d .
H42A H 0.6085 0.1918 0.8557 0.150 Uiso 1 1 calc R
H42B H 0.6249 0.2527 0.8129 0.150 Uiso 1 1 calc R
H42C H 0.6414 0.1645 0.8362 0.150 Uiso 1 1 calc R
C55 C 0.75963(16) -0.0182(4) 0.9088(3) 0.140(3) Uani 1 1 d .
H55A H 0.7822 -0.0024 0.9469 0.169 Uiso 1 1 calc R
H55B H 0.7596 -0.0777 0.9020 0.169 Uiso 1 1 calc R
C51 C 0.60548(14) -0.2195(3) 0.7089(3) 0.1033(18) Uani 1 1 d .
H51A H 0.5977 -0.2419 0.7472 0.155 Uiso 1 1 calc R
H51B H 0.6217 -0.2573 0.6994 0.155 Uiso 1 1 calc R
H51C H 0.5853 -0.2111 0.6632 0.155 Uiso 1 1 calc R
C43 C 0.56317(14) 0.2181(3) 0.7140(3) 0.1038(18) Uani 1 1 d .
H43A H 0.5471 0.1964 0.6670 0.156 Uiso 1 1 calc R
H43B H 0.5708 0.2724 0.7059 0.156 Uiso 1 1 calc R
H43C H 0.5514 0.2211 0.7498 0.156 Uiso 1 1 calc R
C38 C 0.69729(17) 0.2600(3) 0.7229(4) 0.145(3) Uani 1 1 d .
H38A H 0.7223 0.2558 0.7303 0.174 Uiso 1 1 calc R
H38B H 0.6945 0.2517 0.7711 0.174 Uiso 1 1 calc R
C45 C 0.41271(13) 0.4778(5) 0.2704(3) 0.156(3) Uani 1 1 d .
H45A H 0.3982 0.5152 0.2316 0.187 Uiso 1 1 calc R
H45B H 0.3982 0.4315 0.2744 0.187 Uiso 1 1 calc R
C41 C 0.65283(17) 0.2450(3) 0.6108(3) 0.127(2) Uani 1 1 d .
H41A H 0.6296 0.2195 0.5970 0.152 Uiso 1 1 calc R
H41B H 0.6598 0.2451 0.5669 0.152 Uiso 1 1 calc R
C44 C 0.44374(17) 0.4491(7) 0.2534(4) 0.223(5) Uani 1 1 d .
H44A H 0.4415 0.3904 0.2424 0.268 Uiso 1 1 calc R
H44B H 0.4447 0.4780 0.2093 0.268 Uiso 1 1 calc R
C39 C 0.6832(3) 0.3415(4) 0.6911(4) 0.215(5) Uani 1 1 d .
H39A H 0.6807 0.3770 0.7301 0.258 Uiso 1 1 calc R
H39B H 0.6992 0.3681 0.6701 0.258 Uiso 1 1 calc R
C40 C 0.6522(2) 0.3283(4) 0.6381(4) 0.169(4) Uani 1 1 d .
H40A H 0.6481 0.3678 0.5973 0.202 Uiso 1 1 calc R
H40B H 0.6334 0.3341 0.6583 0.202 Uiso 1 1 calc R

loop_
_atom_site_aniso_label
_atom_site_aniso_U_11
_atom_site_aniso_U_22
_atom_site_aniso_U_33
_atom_site_aniso_U_23
_atom_site_aniso_U_13
_atom_site_aniso_U_12
Ca1 0.0314(5) 0.0413(5) 0.0288(5) -0.0055(4) 0.0119(4) -0.0002(4)
Ca2 0.0389(4) 0.0403(4) 0.0334(4) -0.0008(3) 0.0173(3) 0.0015(3)
O1 0.0451(14) 0.0486(14) 0.0585(16) -0.0087(12) 0.0307(13) -0.0001(12)
O2 0.0595(18) 0.092(2) 0.0367(15) -0.0124(14) 0.0154(13) -0.0168(15)
O3 0.0434(14) 0.0526(14) 0.0448(14) -0.0006(11) 0.0246(12) -0.0029(11)
O5 0.0464(16) 0.098(2) 0.0345(14) -0.0130(14) 0.0072(12) 0.0140(14)
O4 0.0511(16) 0.0847(19) 0.0352(14) 0.0004(13) 0.0132(12) 0.0116(14)
O6 0.0337(13) 0.0446(13) 0.0466(14) -0.0038(11) 0.0198(11) -0.0002(10)
C6 0.0337(19) 0.061(2) 0.0234(17) 0.0028(16) 0.0095(15) 0.0005(17)
O8 0.0588(16) 0.0445(14) 0.0510(16) -0.0028(12) 0.0251(13) -0.0050(12)
C14 0.043(2) 0.045(2) 0.0336(19) -0.0003(16) 0.0150(16) -0.0023(17)
O7 0.0641(17) 0.0415(14) 0.0535(16) 0.0031(12) 0.0041(14) 0.0013(13)
C1 0.0303(18) 0.051(2) 0.0252(17) 0.0049(14) 0.0135(15) 0.0050(15)
C2 0.039(2) 0.048(2) 0.0343(19) 0.0032(16) 0.0165(16) 0.0038(16)
C17 0.085(3) 0.109(4) 0.038(2) -0.009(2) 0.018(2) 0.030(3)
C7 0.042(2) 0.069(3) 0.034(2) 0.0066(18) 0.0143(17) 0.0031(19)
C4 0.043(2) 0.045(2) 0.062(2) 0.0000(18) 0.0261(19) -0.0010(17)
C8 0.049(3) 0.103(4) 0.059(3) 0.021(3) 0.026(2) 0.024(3)
C9 0.044(2) 0.052(2) 0.037(2) 0.0067(17) 0.0078(17) -0.0050(18)
C11 0.053(3) 0.111(4) 0.057(3) -0.017(3) 0.010(2) -0.012(3)
C16 0.045(2) 0.042(2) 0.037(2) -0.0076(16) 0.0157(17) -0.0070(17)
C12 0.094(4) 0.107(4) 0.035(2) -0.003(2) 0.025(2) -0.027(3)
C5 0.083(4) 0.144(4) 0.035(2) -0.017(3) 0.015(2) 0.029(3)
C10 0.063(3) 0.051(2) 0.048(2) -0.0014(18) 0.016(2) -0.006(2)
C3 0.038(2) 0.062(3) 0.053(2) 0.0058(19) 0.0218(18) 0.0033(18)
C15 0.045(2) 0.060(3) 0.052(2) -0.0028(19) 0.0247(19) -0.0018(19)
C13 0.040(2) 0.050(2) 0.0282(18) 0.0011(15) 0.0154(16) 0.0043(17)
C21 0.054(2) 0.049(2) 0.052(2) -0.0091(18) 0.029(2) -0.0091(18)
C30 0.043(2) 0.043(2) 0.0323(19) -0.0005(15) 0.0162(16) 0.0047(16)
C35 0.048(2) 0.048(2) 0.052(2) -0.0091(18) 0.0253(19) -0.0046(17)
C18 0.057(3) 0.056(2) 0.073(3) -0.004(2) 0.037(2) 0.015(2)
C20 0.057(2) 0.049(2) 0.058(2) -0.0029(19) 0.023(2) -0.0084(19)
C32 0.044(2) 0.062(3) 0.065(3) 0.001(2) 0.032(2) 0.0152(19)
C31 0.059(3) 0.046(2) 0.051(2) -0.0011(18) 0.029(2) 0.0050(19)
C19 0.063(3) 0.040(2) 0.057(2) -0.0063(18) 0.027(2) 0.0048(19)
C28 0.056(3) 0.050(2) 0.076(3) -0.010(2) 0.030(2) -0.016(2)
C22 0.113(4) 0.046(3) 0.090(4) 0.003(2) 0.021(3) -0.004(3)
C37 0.078(3) 0.125(4) 0.040(2) -0.003(3) 0.018(2) -0.011(3)
C33 0.097(4) 0.056(3) 0.110(4) 0.018(3) 0.066(3) 0.005(2)
C24 0.045(3) 0.124(4) 0.076(3) 0.028(3) 0.028(2) -0.005(3)
C25 0.071(3) 0.062(3) 0.053(3) 0.005(2) 0.033(2) 0.017(2)
C29 0.046(3) 0.105(4) 0.060(3) -0.002(3) 0.004(2) 0.015(2)
C34 0.069(3) 0.075(3) 0.079(3) -0.020(3) 0.014(3) -0.017(2)
C23 0.053(3) 0.086(3) 0.068(3) 0.016(2) 0.018(2) -0.019(2)
C36 0.074(3) 0.107(4) 0.100(4) -0.053(3) 0.041(3) -0.035(3)
C27 0.073(3) 0.078(3) 0.056(3) 0.016(2) 0.026(2) 0.009(2)
C26 0.080(3) 0.073(3) 0.062(3) -0.003(2) 0.010(3) 0.016(2)
C47 0.086(4) 0.061(3) 0.108(4) -0.003(3) 0.050(3) -0.016(3)
C56 0.070(3) 0.078(3) 0.070(3) -0.024(2) 0.022(3) -0.021(2)
C46 0.090(4) 0.068(3) 0.100(4) 0.030(3) 0.044(3) -0.004(3)
C49 0.115(4) 0.114(4) 0.060(3) -0.023(3) 0.035(3) -0.023(3)
C48 0.078(3) 0.087(3) 0.094(4) 0.027(3) 0.042(3) -0.008(3)
C54 0.052(3) 0.145(5) 0.060(3) 0.013(3) 0.021(2) 0.024(3)
C52 0.090(4) 0.093(4) 0.094(4) -0.027(3) 0.031(3) -0.041(3)
C53 0.085(4) 0.142(5) 0.093(4) 0.032(3) 0.032(3) -0.038(3)
C50 0.124(5) 0.195(7) 0.087(4) -0.061(4) 0.048(4) -0.092(5)
C42 0.107(4) 0.066(3) 0.099(4) -0.007(3) 0.002(3) 0.008(3)
C55 0.117(5) 0.242(8) 0.079(4) 0.077(5) 0.056(4) 0.095(5)
C51 0.111(4) 0.074(3) 0.105(4) -0.028(3) 0.016(3) -0.021(3)
C43 0.116(4) 0.096(4) 0.084(4) 0.027(3) 0.017(3) 0.045(3)
C38 0.149(6) 0.067(4) 0.136(5) -0.011(4) -0.049(4) -0.019(4)
C45 0.050(3) 0.343(10) 0.057(3) -0.047(5) -0.002(3) -0.005(5)
C41 0.178(6) 0.065(3) 0.078(4) 0.011(3) -0.025(4) 0.024(4)
C44 0.086(5) 0.486(16) 0.082(5) -0.142(7) 0.011(4) 0.003(7)
C39 0.367(15) 0.063(4) 0.123(6) -0.011(4) -0.021(8) -0.031(6)
C40 0.265(10) 0.067(4) 0.117(6) 0.006(4) 0.001(6) 0.062(5)

loop_
_atom_type_symbol
_atom_type_description
_atom_type_scat_dispersion_real
_atom_type_scat_dispersion_imag
_atom_type_scat_source
C C 0.0033 0.0016 'International Tables Vol C Tables 4.2.6.8 and 6.1.1.4'
H H 0.0000 0.0000 'International Tables Vol C Tables 4.2.6.8 and 6.1.1.4'
O O 0.0106 0.0060 'International Tables Vol C Tables 4.2.6.8 and 6.1.1.4'
Ca Ca 0.2262 0.3064 'International Tables Vol C Tables 4.2.6.8 and 6.1.1.4'

loop_
_geom_angle_atom_site_label_1
_geom_angle_atom_site_label_2
_geom_angle_atom_site_label_3
_geom_angle
_geom_angle_site_symmetry_1
_geom_angle_site_symmetry_3
O6 Ca1 O6 180.00(10) . 5_666
O6 Ca1 O5 89.57(8) . .
O6 Ca1 O5 90.43(8) 5_666 .
O6 Ca1 O5 90.43(8) . 5_666
O6 Ca1 O5 89.57(8) 5_666 5_666
O5 Ca1 O5 180.000(1) . 5_666
O6 Ca1 O8 85.33(8) . 5_666
O6 Ca1 O8 94.67(8) 5_666 5_666
O5 Ca1 O8 90.38(9) . 5_666
O5 Ca1 O8 89.62(9) 5_666 5_666
O6 Ca1 O8 94.67(8) . .
O6 Ca1 O8 85.33(8) 5_666 .
O5 Ca1 O8 89.62(9) . .
O5 Ca1 O8 90.38(9) 5_666 .
O8 Ca1 O8 180.0 5_666 .
O1 Ca2 O3 138.88(9) . .
O1 Ca2 O7 114.13(9) . .
O3 Ca2 O7 106.70(9) . .
O1 Ca2 O2 88.69(9) . .
O3 Ca2 O2 89.67(9) . .
O7 Ca2 O2 85.78(9) . .
O1 Ca2 O4 87.97(9) . .
O3 Ca2 O4 92.39(9) . .
O7 Ca2 O4 96.23(9) . .
O2 Ca2 O4 176.59(9) . .
C13 O1 Ca2 178.4(2) . .
C11 O2 C12 106.4(3) . .
C11 O2 Ca2 125.4(2) . .
C12 O2 Ca2 124.1(2) . .
C6 O3 Ca2 173.6(2) . .
C5 O5 C29 106.4(3) . .
C5 O5 Ca1 128.6(2) . .
C29 O5 Ca1 124.8(2) . .
C54 O4 C17 106.2(3) . .
C54 O4 Ca2 126.5(2) . .
C17 O4 Ca2 123.9(2) . .
C1 O6 Ca1 173.4(2) . .
O3 C6 C7 120.5(3) . .
O3 C6 C9 120.4(3) . .
C7 C6 C9 119.2(3) . .
C27 O8 C28 110.0(3) . .
C27 O8 Ca1 119.6(2) . .
C28 O8 Ca1 127.2(2) . .
C15 C14 C13 119.2(3) . .
C15 C14 C21 121.6(3) . .
C13 C14 C21 119.1(3) . .
C38 O7 C41 107.7(4) . .
C38 O7 Ca2 126.5(3) . .
C41 O7 Ca2 124.9(3) . .
O6 C1 C2 121.9(3) . .
O6 C1 C30 120.7(3) . .
C2 C1 C30 117.4(3) . .
C3 C2 C1 119.9(3) . .
C3 C2 C4 119.6(3) . .
C1 C2 C4 120.5(3) . .
O4 C17 C37 105.9(3) . .
O4 C17 H17A 110.6 . .
C37 C17 H17A 110.6 . .
O4 C17 H17B 110.6 . .
C37 C17 H17B 110.6 . .
H17A C17 H17B 108.7 . .
C8 C7 C6 119.1(4) . .
C8 C7 C25 121.3(4) . .
C6 C7 C25 119.5(3) . .
C2 C4 C34 112.7(3) . .
C2 C4 C33 111.1(3) . .
C34 C4 C33 110.0(3) . .
C2 C4 H4 107.6 . .
C34 C4 H4 107.6 . .
C33 C4 H4 107.6 . .
C24 C8 C7 121.7(4) . .
C24 C8 H8 119.2 . .
C7 C8 H8 119.2 . .
C23 C9 C6 118.6(4) . .
C23 C9 C10 122.3(4) . .
C6 C9 C10 119.1(3) . .
O2 C11 C50 105.2(4) . .
O2 C11 H11A 110.7 . .
C50 C11 H11A 110.7 . .
O2 C11 H11B 110.7 . .
C50 C11 H11B 110.7 . .
H11A C11 H11B 108.8 . .
C19 C16 C13 118.7(3) . .
C19 C16 C20 122.4(3) . .
C13 C16 C20 118.9(3) . .
O2 C12 C49 107.0(4) . .
O2 C12 H12A 110.3 . .
C49 C12 H12A 110.3 . .
O2 C12 H12B 110.3 . .
C49 C12 H12B 110.3 . .
H12A C12 H12B 108.6 . .
C44 C5 O5 110.1(4) . .
C44 C5 H5A 109.6 . .
O5 C5 H5A 109.6 . .
C44 C5 H5B 109.6 . .
O5 C5 H5B 109.6 . .
H5A C5 H5B 108.1 . .
C9 C10 C26 110.7(3) . .
C9 C10 C51 113.7(4) . .
C26 C10 C51 109.4(3) . .
C9 C10 H10 107.6 . .
C26 C10 H10 107.6 . .
C51 C10 H10 107.6 . .
C32 C3 C2 122.6(3) . .
C32 C3 H3 118.7 . .
C2 C3 H3 118.7 . .
C14 C15 C18 121.7(3) . .
C14 C15 H15 119.1 . .
C18 C15 H15 119.1 . .
O1 C13 C16 120.5(3) . .
O1 C13 C14 120.3(3) . .
C16 C13 C14 119.2(3) . .
C14 C21 C56 113.7(3) . .
C14 C21 C22 110.5(3) . .
C56 C21 C22 110.2(3) . .
C14 C21 H21 107.4 . .
C56 C21 H21 107.4 . .
C22 C21 H21 107.4 . .
C31 C30 C1 119.9(3) . .
C31 C30 C35 121.0(3) . .
C1 C30 C35 119.1(3) . .
C30 C35 C36 114.3(3) . .
C30 C35 C48 109.6(3) . .
C36 C35 C48 110.9(4) . .
C30 C35 H35 107.2 . .
C36 C35 H35 107.2 . .
C48 C35 H35 107.2 . .
C19 C18 C15 118.7(3) . .
C19 C18 H18 120.6 . .
C15 C18 H18 120.6 . .
C16 C20 C53 111.5(3) . .
C16 C20 C52 114.0(3) . .
C53 C20 C52 111.4(4) . .
C16 C20 H20 106.5 . .
C53 C20 H20 106.5 . .
C52 C20 H20 106.5 . .
C3 C32 C31 118.0(3) . .
C3 C32 H32 121.0 . .
C31 C32 H32 121.0 . .
C32 C31 C30 122.3(3) . .
C32 C31 H31 118.9 . .
C30 C31 H31 118.9 . .
C18 C19 C16 122.5(3) . .
C18 C19 H19 118.8 . .
C16 C19 H19 118.8 . .
O8 C28 C47 107.2(3) . .
O8 C28 H28A 110.3 . .
C47 C28 H28A 110.3 . .
O8 C28 H28B 110.3 . .
C47 C28 H28B 110.3 . .
H28A C28 H28B 108.5 . .
C21 C22 H22A 109.5 . .
C21 C22 H22B 109.5 . .
H22A C22 H22B 109.5 . .
C21 C22 H22C 109.5 . .
H22A C22 H22C 109.5 . .
H22B C22 H22C 109.5 . .
C55 C37 C17 104.9(4) . .
C55 C37 H37A 110.8 . .
C17 C37 H37A 110.8 . .
C55 C37 H37B 110.8 . .
C17 C37 H37B 110.8 . .
H37A C37 H37B 108.8 . .
C4 C33 H33A 109.5 . .
C4 C33 H33B 109.5 . .
H33A C33 H33B 109.5 . .
C4 C33 H33C 109.5 . .
H33A C33 H33C 109.5 . .
H33B C33 H33C 109.5 . .
C8 C24 C23 118.9(4) . .
C8 C24 H24 120.5 . .
C23 C24 H24 120.5 . .
C7 C25 C42 112.0(3) . .
C7 C25 C43 114.4(4) . .
C42 C25 C43 108.5(4) . .
C7 C25 H25 107.2 . .
C42 C25 H25 107.2 . .
C43 C25 H25 107.2 . .
O5 C29 C45 106.0(4) . .
O5 C29 H29A 110.5 . .
C45 C29 H29A 110.5 . .
O5 C29 H29B 110.5 . .
C45 C29 H29B 110.5 . .
H29A C29 H29B 108.7 . .
C4 C34 H34A 109.5 . .
C4 C34 H34B 109.5 . .
H34A C34 H34B 109.5 . .
C4 C34 H34C 109.5 . .
H34A C34 H34C 109.5 . .
H34B C34 H34C 109.5 . .
C24 C23 C9 122.4(4) . .
C24 C23 H23 118.8 . .
C9 C23 H23 118.8 . .
C35 C36 H36A 109.5 . .
C35 C36 H36B 109.5 . .
H36A C36 H36B 109.5 . .
C35 C36 H36C 109.5 . .
H36A C36 H36C 109.5 . .
H36B C36 H36C 109.5 . .
O8 C27 C46 105.5(3) . .
O8 C27 H27A 110.6 . .
C46 C27 H27A 110.6 . .
O8 C27 H27B 110.6 . .
C46 C27 H27B 110.6 . .
H27A C27 H27B 108.8 . .
C10 C26 H26A 109.5 . .
C10 C26 H26B 109.5 . .
H26A C26 H26B 109.5 . .
C10 C26 H26C 109.5 . .
H26A C26 H26C 109.5 . .
H26B C26 H26C 109.5 . .
C46 C47 C28 104.9(4) . .
C46 C47 H47A 110.8 . .
C28 C47 H47A 110.8 . .
C46 C47 H47B 110.8 . .
C28 C47 H47B 110.8 . .
H47A C47 H47B 108.8 . .
C21 C56 H56A 109.5 . .
C21 C56 H56B 109.5 . .
H56A C56 H56B 109.5 . .
C21 C56 H56C 109.5 . .
H56A C56 H56C 109.5 . .
H56B C56 H56C 109.5 . .
C47 C46 C27 104.4(3) . .
C47 C46 H46A 110.9 . .
C27 C46 H46A 110.9 . .
C47 C46 H46B 110.9 . .
C27 C46 H46B 110.9 . .
H46A C46 H46B 108.9 . .
C12 C49 C50 105.3(4) . .
C12 C49 H49A 110.7 . .
C50 C49 H49A 110.7 . .
C12 C49 H49B 110.7 . .
C50 C49 H49B 110.7 . .
H49A C49 H49B 108.8 . .
C35 C48 H48A 109.5 . .
C35 C48 H48B 109.5 . .
H48A C48 H48B 109.5 . .
C35 C48 H48C 109.5 . .
H48A C48 H48C 109.5 . .
H48B C48 H48C 109.5 . .
O4 C54 C55 107.6(4) . .
O4 C54 H54A 110.2 . .
C55 C54 H54A 110.2 . .
O4 C54 H54B 110.2 . .
C55 C54 H54B 110.2 . .
H54A C54 H54B 108.5 . .
C20 C52 H52A 109.5 . .
C20 C52 H52B 109.5 . .
H52A C52 H52B 109.5 . .
C20 C52 H52C 109.5 . .
H52A C52 H52C 109.5 . .
H52B C52 H52C 109.5 . .
C20 C53 H53A 109.5 . .
C20 C53 H53B 109.5 . .
H53A C53 H53B 109.5 . .
C20 C53 H53C 109.5 . .
H53A C53 H53C 109.5 . .
H53B C53 H53C 109.5 . .
C11 C50 C49 107.8(4) . .
C11 C50 H50A 110.2 . .
C49 C50 H50A 110.2 . .
C11 C50 H50B 110.1 . .
C49 C50 H50B 110.1 . .
H50A C50 H50B 108.5 . .
C25 C42 H42A 109.5 . .
C25 C42 H42B 109.5 . .
H42A C42 H42B 109.5 . .
C25 C42 H42C 109.5 . .
H42A C42 H42C 109.5 . .
H42B C42 H42C 109.5 . .
C54 C55 C37 108.0(4) . .
C54 C55 H55A 110.1 . .
C37 C55 H55A 110.1 . .
C54 C55 H55B 110.1 . .
C37 C55 H55B 110.1 . .
H55A C55 H55B 108.4 . .
C10 C51 H51A 109.5 . .
C10 C51 H51B 109.5 . .
H51A C51 H51B 109.5 . .
C10 C51 H51C 109.5 . .
H51A C51 H51C 109.5 . .
H51B C51 H51C 109.5 . .
C25 C43 H43A 109.5 . .
C25 C43 H43B 109.5 . .
H43A C43 H43B 109.5 . .
C25 C43 H43C 109.5 . .
H43A C43 H43C 109.5 . .
H43B C43 H43C 109.5 . .
O7 C38 C39 106.3(5) . .
O7 C38 H38A 110.5 . .
C39 C38 H38A 110.5 . .
O7 C38 H38B 110.5 . .
C39 C38 H38B 110.5 . .
H38A C38 H38B 108.7 . .
C29 C45 C44 104.3(4) . .
C29 C45 H45A 110.9 . .
C44 C45 H45A 110.9 . .
C29 C45 H45B 110.9 . .
C44 C45 H45B 110.9 . .
H45A C45 H45B 108.9 . .
O7 C41 C40 105.3(4) . .
O7 C41 H41A 110.7 . .
C40 C41 H41A 110.7 . .
O7 C41 H41B 110.7 . .
C40 C41 H41B 110.7 . .
H41A C41 H41B 108.8 . .
C5 C44 C45 109.8(5) . .
C5 C44 H44A 109.7 . .
C45 C44 H44A 109.7 . .
C5 C44 H44B 109.7 . .
C45 C44 H44B 109.7 . .
H44A C44 H44B 108.2 . .
C40 C39 C38 106.8(6) . .
C40 C39 H39A 110.4 . .
C38 C39 H39A 110.4 . .
C40 C39 H39B 110.4 . .
C38 C39 H39B 110.4 . .
H39A C39 H39B 108.6 . .
C39 C40 C41 107.0(6) . .
C39 C40 H40A 110.3 . .
C41 C40 H40A 110.3 . .
C39 C40 H40B 110.3 . .
C41 C40 H40B 110.3 . .
H40A C40 H40B 108.6 . .

loop_
_geom_bond_atom_site_label_1
_geom_bond_atom_site_label_2
_geom_bond_distance
_geom_bond_site_symmetry_2
Ca1 O6 2.217(2) .
Ca1 O6 2.217(2) 5_666
Ca1 O5 2.376(2) .
Ca1 O5 2.376(2) 5_666
Ca1 O8 2.462(2) 5_666
Ca1 O8 2.462(2) .
Ca2 O1 2.132(2) .
Ca2 O3 2.137(2) .
Ca2 O7 2.350(2) .
Ca2 O2 2.372(3) .
Ca2 O4 2.387(2) .
O1 C13 1.318(4) .
O2 C11 1.429(4) .
O2 C12 1.439(4) .
O3 C6 1.315(4) .
O5 C5 1.431(4) .
O5 C29 1.435(4) .
O4 C54 1.423(4) .
O4 C17 1.446(4) .
O6 C1 1.317(3) .
C6 C7 1.412(5) .
C6 C9 1.420(5) .
O8 C27 1.432(4) .
O8 C28 1.437(4) .
C14 C15 1.380(5) .
C14 C13 1.419(4) .
C14 C21 1.516(5) .
O7 C38 1.386(5) .
O7 C41 1.424(5) .
C1 C2 1.417(4) .
C1 C30 1.426(4) .
C2 C3 1.387(4) .
C2 C4 1.522(5) .
C17 C37 1.488(6) .
C17 H17A 0.9800 .
C17 H17B 0.9800 .
C7 C8 1.391(5) .
C7 C25 1.504(5) .
C4 C34 1.529(5) .
C4 C33 1.531(5) .
C4 H4 0.9900 .
C8 C24 1.373(6) .
C8 H8 0.9400 .
C9 C23 1.381(5) .
C9 C10 1.504(5) .
C11 C50 1.445(6) .
C11 H11A 0.9800 .
C11 H11B 0.9800 .
C16 C19 1.381(5) .
C16 C13 1.416(4) .
C16 C20 1.503(5) .
C12 C49 1.451(6) .
C12 H12A 0.9800 .
C12 H12B 0.9800 .
C5 C44 1.292(7) .
C5 H5A 0.9800 .
C5 H5B 0.9800 .
C10 C26 1.522(5) .
C10 C51 1.531(5) .
C10 H10 0.9900 .
C3 C32 1.375(5) .
C3 H3 0.9400 .
C15 C18 1.385(5) .
C15 H15 0.9400 .
C21 C56 1.518(5) .
C21 C22 1.526(5) .
C21 H21 0.9900 .
C30 C31 1.386(4) .
C30 C35 1.505(5) .
C35 C36 1.523(5) .
C35 C48 1.529(5) .
C35 H35 0.9900 .
C18 C19 1.376(5) .
C18 H18 0.9400 .
C20 C53 1.509(5) .
C20 C52 1.511(5) .
C20 H20 0.9900 .
C32 C31 1.379(5) .
C32 H32 0.9400 .
C31 H31 0.9400 .
C19 H19 0.9400 .
C28 C47 1.492(5) .
C28 H28A 0.9800 .
C28 H28B 0.9800 .
C22 H22A 0.9700 .
C22 H22B 0.9700 .
C22 H22C 0.9700 .
C37 C55 1.455(6) .
C37 H37A 0.9800 .
C37 H37B 0.9800 .
C33 H33A 0.9700 .
C33 H33B 0.9700 .
C33 H33C 0.9700 .
C24 C23 1.376(6) .
C24 H24 0.9400 .
C25 C42 1.524(6) .
C25 C43 1.533(5) .
C25 H25 0.9900 .
C29 C45 1.436(6) .
C29 H29A 0.9800 .
C29 H29B 0.9800 .
C34 H34A 0.9700 .
C34 H34B 0.9700 .
C34 H34C 0.9700 .
C23 H23 0.9400 .
C36 H36A 0.9700 .
C36 H36B 0.9700 .
C36 H36C 0.9700 .
C27 C46 1.510(6) .
C27 H27A 0.9800 .
C27 H27B 0.9800 .
C26 H26A 0.9700 .
C26 H26B 0.9700 .
C26 H26C 0.9700 .
C47 C46 1.490(6) .
C47 H47A 0.9800 .
C47 H47B 0.9800 .
C56 H56A 0.9700 .
C56 H56B 0.9700 .
C56 H56C 0.9700 .
C46 H46A 0.9800 .
C46 H46B 0.9800 .
C49 C50 1.469(6) .
C49 H49A 0.9800 .
C49 H49B 0.9800 .
C48 H48A 0.9700 .
C48 H48B 0.9700 .
C48 H48C 0.9700 .
C54 C55 1.451(6) .
C54 H54A 0.9800 .
C54 H54B 0.9800 .
C52 H52A 0.9700 .
C52 H52B 0.9700 .
C52 H52C 0.9700 .
C53 H53A 0.9700 .
C53 H53B 0.9700 .
C53 H53C 0.9700 .
C50 H50A 0.9800 .
C50 H50B 0.9800 .
C42 H42A 0.9700 .
C42 H42B 0.9700 .
C42 H42C 0.9700 .
C55 H55A 0.9800 .
C55 H55B 0.9800 .
C51 H51A 0.9700 .
C51 H51B 0.9700 .
C51 H51C 0.9700 .
C43 H43A 0.9700 .
C43 H43B 0.9700 .
C43 H43C 0.9700 .
C38 C39 1.490(8) .
C38 H38A 0.9800 .
C38 H38B 0.9800 .
C45 C44 1.491(8) .
C45 H45A 0.9800 .
C45 H45B 0.9800 .
C41 C40 1.462(7) .
C41 H41A 0.9800 .
C41 H41B 0.9800 .
C44 H44A 0.9800 .
C44 H44B 0.9800 .
C39 C40 1.323(9) .
C39 H39A 0.9800 .
C39 H39B 0.9800 .
C40 H40A 0.9800 .
C40 H40B 0.9800 .
